data_2210219
loop_
_publ_author_name
'Xiao-Hong Ren'
'Lili Sun'
'Wu Li'
'Yu-Ping Guo'
'Fei Wang'

_publ_section_title
;
 <i>endo</i>-Bicyclo[2.2.1]hept-2-ene-5,6-dimethylene
 bis(<i>p</i>-toluenesulfonate)
;
_journal_coeditor_code FB2010
_journal_issue 9
_journal_name_full 'Acta Crystallographica Section E'
_journal_page_first o3660
_journal_page_last o3661
_journal_paper_doi 10.1107/S1600536806029333
_journal_volume 62
_journal_year 2006
_chemical_formula_iupac 'C23 H26 O6 S2'
_chemical_formula_moiety 'C23 H26 O6 S2'
_chemical_formula_sum 'C23 H26 O6 S2'
_chemical_formula_weight 462.56
_chemical_melting_point 359
_chemical_name_common
;
5,6-bis(endo-p-toluenesulfonyloxymethyl)-bicyclo[2.2.1]hept-2-ene
;
_chemical_name_systematic
;
endo-Bicyclo[2.2.1]hept-2-ene-5,6-dimethylene bis(p-toluenesulfonate)
;
_space_group_IT_number 14
_symmetry_cell_setting monoclinic
_symmetry_space_group_name_Hall '-P 2ybc'
_symmetry_space_group_name_H-M 'P 1 21/c 1'
_atom_sites_solution_hydrogens difmap
_atom_sites_solution_primary direct
_atom_sites_solution_secondary difmap
_cell_angle_alpha 90.00
_cell_angle_beta 115.424(3)
_cell_angle_gamma 90.00
_cell_formula_units_Z 4
_cell_length_a 14.139(2)
_cell_length_b 13.186(2)
_cell_length_c 13.626(2)
_cell_measurement_reflns_used 3103
_cell_measurement_temperature 294(2)
_cell_measurement_theta_max 23.06
_cell_measurement_theta_min 2.26
_cell_volume 2294.4(6)
_computing_cell_refinement SMART
_computing_data_collection 'SMART (Bruker, 1997)'
_computing_data_reduction 'SAINT (Bruker, 1997)'
_computing_molecular_graphics 'SHELXTL (Bruker, 1997)'
_computing_publication_material SHELXTL
_computing_structure_refinement 'SHELXL97 (Sheldrick, 1997)'
_computing_structure_solution 'SHELXS97 (Sheldrick, 1997)'
_diffrn_ambient_temperature 294(2)
_diffrn_measured_fraction_theta_full 0.994
_diffrn_measured_fraction_theta_max 0.994
_diffrn_measurement_device_type 'Siemens SMART CCD'
_diffrn_measurement_method '\f and \w'
_diffrn_radiation_monochromator graphite
_diffrn_radiation_source 'fine-focus sealed tube'
_diffrn_radiation_type MoK\a
_diffrn_radiation_wavelength 0.71073
_diffrn_reflns_av_R_equivalents 0.0404
_diffrn_reflns_av_sigmaI/netI 0.0502
_diffrn_reflns_limit_h_max 17
_diffrn_reflns_limit_h_min -16
_diffrn_reflns_limit_k_max 14
_diffrn_reflns_limit_k_min -16
_diffrn_reflns_limit_l_max 17
_diffrn_reflns_limit_l_min -16
_diffrn_reflns_number 12673
_diffrn_reflns_theta_full 26.40
_diffrn_reflns_theta_max 26.40
_diffrn_reflns_theta_min 1.59
_diffrn_standards_number 0
_exptl_absorpt_coefficient_mu 0.268
_exptl_absorpt_correction_T_max 0.9634
_exptl_absorpt_correction_T_min 0.9268
_exptl_absorpt_correction_type multi-scan
_exptl_absorpt_process_details '(SADABS; Sheldrick, 1996)'
_exptl_crystal_colour colourless
_exptl_crystal_density_diffrn 1.339
_exptl_crystal_density_method 'not measured'
_exptl_crystal_description prism
_exptl_crystal_F_000 976
_exptl_crystal_size_max 0.24
_exptl_crystal_size_mid 0.20
_exptl_crystal_size_min 0.14
_refine_diff_density_max 0.197
_refine_diff_density_min -0.324
_refine_ls_extinction_method none
_refine_ls_goodness_of_fit_ref 0.992
_refine_ls_hydrogen_treatment constr
_refine_ls_matrix_type full
_refine_ls_number_constraints 76
_refine_ls_number_parameters 282
_refine_ls_number_reflns 4679
_refine_ls_number_restraints 0
_refine_ls_restrained_S_all 0.992
_refine_ls_R_factor_all 0.1017
_refine_ls_R_factor_gt 0.0448
_refine_ls_shift/su_max 0.002
_refine_ls_shift/su_mean 0.000
_refine_ls_structure_factor_coef Fsqd
_refine_ls_weighting_details 'calc w=1/[\s^2^(Fo^2^)+(0.0547P)^2^+0.5608P] where P=(Fo^2^+2Fc^2^)/3'
_refine_ls_weighting_scheme calc
_refine_ls_wR_factor_gt 0.1030
_refine_ls_wR_factor_ref 0.1304
_reflns_number_gt 2574
_reflns_number_total 4679
_reflns_threshold_expression I>2\s(I)
_cod_data_source_file fb2010.cif
_cod_data_source_block I
_cod_depositor_comments
;
The following automatic conversions were performed:
'_symmetry_cell_setting' value 'Monoclinic' changed to 'monoclinic'
according to '/home/saulius/struct/CIF-dictionaries/cif_core.dic'
dictionary named 'cif_core.dic' version 2.4.1 from 2010-06-29.

Automatic conversion script
Id: cif_fix_enum 1527 2010-12-29 10:47:43Z saulius 

The following automatic conversions were performed:

'_symmetry_cell_setting' value 'Monoclinic' changed to 'monoclinic'
according to /home/saulius/struct/CIF-dictionaries/cif_core.dic
dictionary named 'cif_core.dic' version 2.4.1 from 2010-06-29.

Automatic conversion script
Id: cif_fix_values 1715 2011-07-08 13:25:40Z adriana 
;
_cod_original_sg_symbol_H-M 'P 21/c'
_cod_database_code 2210219
_cod_database_fobs_code 2210219

loop_
_symmetry_equiv_pos_as_xyz
'x, y, z'
'-x, y+1/2, -z+1/2'
'-x, -y, -z'
'x, -y-1/2, z-1/2'

loop_
_atom_site_type_symbol
_atom_site_label
_atom_site_fract_x
_atom_site_fract_y
_atom_site_fract_z
_atom_site_U_iso_or_equiv
_atom_site_adp_type
_atom_site_calc_flag
_atom_site_refinement_flags
_atom_site_occupancy
S S1 0.32786(6) 0.69143(6) 0.27444(5) 0.0642(2) Uani d . 1
S S2 -0.04869(5) 0.70342(6) -0.18178(7) 0.0705(2) Uani d . 1
O O1 0.38189(18) 0.65607(18) 0.38228(14) 0.0957(7) Uani d . 1
O O2 0.29245(14) 0.59224(13) 0.20474(13) 0.0665(5) Uani d . 1
O O3 0.23935(16) 0.75632(15) 0.24536(16) 0.0792(6) Uani d . 1
O O4 0.01686(13) 0.60760(13) -0.12240(15) 0.0666(5) Uani d . 1
O O5 -0.13657(15) 0.70151(16) -0.1565(2) 0.1008(8) Uani d . 1
O O6 -0.06488(17) 0.70329(16) -0.29297(16) 0.0905(7) Uani d . 1
C C1 0.6287(2) 0.8781(2) 0.1197(2) 0.0761(8) Uani d . 1
H H1A 0.6070 0.8593 0.0451 0.114 Uiso calc R 1
H H1B 0.6985 0.8538 0.1624 0.114 Uiso calc R 1
H H1C 0.6276 0.9507 0.1253 0.114 Uiso calc R 1
C C2 0.5554(2) 0.83233(19) 0.16086(19) 0.0537(6) Uani d . 1
C C3 0.5840(2) 0.7499(2) 0.2298(2) 0.0695(8) Uani d . 1
H H3 0.6507 0.7227 0.2524 0.083 Uiso calc R 1
C C4 0.5165(2) 0.7072(2) 0.2657(2) 0.0677(8) Uani d . 1
H H4 0.5373 0.6515 0.3121 0.081 Uiso calc R 1
C C5 0.41666(19) 0.74737(19) 0.23273(18) 0.0510(6) Uani d . 1
C C6 0.3871(2) 0.8298(2) 0.1645(2) 0.0590(7) Uani d . 1
H H6 0.3206 0.8575 0.1420 0.071 Uiso calc R 1
C C7 0.4565(2) 0.8711(2) 0.1298(2) 0.0594(7) Uani d . 1
H H7 0.4360 0.9270 0.0839 0.071 Uiso calc R 1
C C8 0.2257(2) 0.6010(2) 0.0884(2) 0.0621(7) Uani d . 1
H H8A 0.2542 0.6501 0.0554 0.074 Uiso calc R 1
H H8B 0.1556 0.6221 0.0756 0.074 Uiso calc R 1
C C9 0.2237(2) 0.49729(19) 0.0424(2) 0.0630(7) Uani d . 1
H H9 0.1977 0.4495 0.0801 0.076 Uiso calc R 1
C C10 0.3334(3) 0.4592(2) 0.0554(2) 0.0796(9) Uani d . 1
H H10 0.3836 0.4424 0.1297 0.096 Uiso calc R 1
C C11 0.3713(2) 0.5310(3) -0.0031(3) 0.0861(10) Uani d . 1
H H11 0.4257 0.5772 0.0286 0.103 Uiso calc R 1
C C12 0.3142(3) 0.5180(2) -0.1085(3) 0.0829(9) Uani d . 1
H H12 0.3220 0.5520 -0.1644 0.099 Uiso calc R 1
C C13 0.2345(3) 0.4380(2) -0.1209(2) 0.0766(9) Uani d . 1
H H13 0.2037 0.4038 -0.1916 0.092 Uiso calc R 1
C C14 0.1552(2) 0.4851(2) -0.0832(2) 0.0637(7) Uani d . 1
H H14 0.1005 0.4348 -0.0942 0.076 Uiso calc R 1
C C15 0.2983(3) 0.3706(2) -0.0244(3) 0.0938(11) Uani d . 1
H H15A 0.3560 0.3370 -0.0316 0.113 Uiso calc R 1
H H15B 0.2558 0.3217 -0.0081 0.113 Uiso calc R 1
C C16 0.1036(2) 0.5788(2) -0.1475(2) 0.0647(7) Uani d . 1
H H16A 0.1539 0.6337 -0.1288 0.078 Uiso calc R 1
H H16B 0.0778 0.5652 -0.2247 0.078 Uiso calc R 1
C C17 0.03039(18) 0.80681(19) -0.1152(2) 0.0542(6) Uani d . 1
C C18 0.0796(2) 0.8628(2) -0.1649(2) 0.0613(7) Uani d . 1
H H18 0.0733 0.8444 -0.2333 0.074 Uiso calc R 1
C C19 0.1382(2) 0.9462(2) -0.1130(2) 0.0640(7) Uani d . 1
H H19 0.1708 0.9840 -0.1474 0.077 Uiso calc R 1
C C20 0.14981(18) 0.97486(19) -0.0113(2) 0.0547(6) Uani d . 1
C C21 0.1016(2) 0.9173(2) 0.0383(2) 0.0628(7) Uani d . 1
H H21 0.1092 0.9351 0.1073 0.075 Uiso calc R 1
C C22 0.0421(2) 0.8336(2) -0.0124(2) 0.0634(7) Uani d . 1
H H22 0.0102 0.7954 0.0223 0.076 Uiso calc R 1
C C23 0.2142(2) 1.0662(2) 0.0451(3) 0.0801(9) Uani d . 1
H H23A 0.2871 1.0514 0.0682 0.120 Uiso calc R 1
H H23B 0.2018 1.0829 0.1071 0.120 Uiso calc R 1
H H23C 0.1947 1.1226 -0.0043 0.120 Uiso calc R 1

loop_
_atom_site_aniso_label
_atom_site_aniso_U_11
_atom_site_aniso_U_22
_atom_site_aniso_U_33
_atom_site_aniso_U_12
_atom_site_aniso_U_13
_atom_site_aniso_U_23
S1 0.0773(5) 0.0714(5) 0.0448(4) -0.0079(4) 0.0269(4) -0.0029(4)
S2 0.0434(4) 0.0673(5) 0.0824(5) -0.0049(3) 0.0094(3) 0.0017(4)
O1 0.1187(18) 0.1190(17) 0.0413(11) -0.0257(15) 0.0265(12) 0.0076(12)
O2 0.0826(13) 0.0627(11) 0.0458(10) -0.0087(10) 0.0196(9) 0.0023(9)
O3 0.0802(14) 0.0867(14) 0.0873(15) -0.0005(12) 0.0517(12) -0.0121(12)
O4 0.0548(11) 0.0617(11) 0.0761(13) -0.0056(9) 0.0215(10) 0.0015(10)
O5 0.0473(12) 0.0953(16) 0.151(2) -0.0113(11) 0.0343(13) -0.0015(15)
O6 0.0848(15) 0.0893(15) 0.0604(13) -0.0068(12) -0.0041(10) -0.0020(11)
C1 0.0710(19) 0.076(2) 0.086(2) -0.0102(16) 0.0375(17) -0.0103(17)
C2 0.0531(15) 0.0571(16) 0.0452(14) -0.0035(13) 0.0157(12) -0.0129(13)
C3 0.0490(16) 0.0706(19) 0.079(2) 0.0113(14) 0.0184(15) 0.0087(17)
C4 0.0646(18) 0.0614(17) 0.0628(18) 0.0130(15) 0.0136(14) 0.0191(14)
C5 0.0532(15) 0.0552(15) 0.0379(13) 0.0004(12) 0.0132(11) -0.0020(12)
C6 0.0545(15) 0.0682(18) 0.0524(15) 0.0177(14) 0.0210(13) 0.0110(14)
C7 0.0700(18) 0.0581(16) 0.0494(15) 0.0101(14) 0.0250(14) 0.0104(13)
C8 0.0694(18) 0.0609(17) 0.0490(16) 0.0033(14) 0.0188(14) 0.0014(13)
C9 0.083(2) 0.0473(15) 0.0589(17) -0.0059(14) 0.0303(15) 0.0058(13)
C10 0.085(2) 0.072(2) 0.0632(18) 0.0279(17) 0.0138(16) 0.0082(17)
C11 0.061(2) 0.089(2) 0.104(3) 0.0069(17) 0.032(2) -0.001(2)
C12 0.092(2) 0.085(2) 0.087(2) 0.018(2) 0.053(2) 0.0110(19)
C13 0.095(2) 0.0679(19) 0.0616(18) 0.0119(18) 0.0284(17) -0.0131(16)
C14 0.0725(18) 0.0523(16) 0.0609(17) -0.0115(14) 0.0236(14) -0.0048(14)
C15 0.128(3) 0.060(2) 0.094(2) 0.024(2) 0.048(2) 0.0022(19)
C16 0.0647(18) 0.0670(18) 0.0579(17) -0.0038(14) 0.0219(14) -0.0036(14)
C17 0.0390(13) 0.0577(16) 0.0609(16) 0.0042(12) 0.0168(12) 0.0067(13)
C18 0.0589(16) 0.0689(18) 0.0598(16) 0.0017(15) 0.0289(14) 0.0009(15)
C19 0.0578(17) 0.0645(18) 0.076(2) -0.0048(14) 0.0352(15) 0.0068(16)
C20 0.0425(14) 0.0494(15) 0.0685(18) 0.0075(12) 0.0204(13) 0.0024(14)
C21 0.0650(17) 0.0638(18) 0.0593(17) 0.0029(15) 0.0264(14) -0.0023(14)
C22 0.0564(16) 0.0677(18) 0.0731(19) 0.0007(14) 0.0343(15) 0.0123(15)
C23 0.073(2) 0.0623(19) 0.098(2) -0.0045(16) 0.0299(18) -0.0101(17)

loop_
_atom_type_symbol
_atom_type_description
_atom_type_scat_dispersion_real
_atom_type_scat_dispersion_imag
_atom_type_scat_source
C C 0.0033 0.0016
; International Tables
Vol. C, Tables 4.2.6.8 and 6.1.1.4
;
H H 0.0000 0.0000
; International Tables
Vol. C, Tables 4.2.6.8 and 6.1.1.4
;
O O 0.0106 0.0060
; International Tables
Vol. C, Tables 4.2.6.8 and 6.1.1.4
;
S S 0.1246 0.1234
; International Tables
Vol. C, Tables 4.2.6.8 and 6.1.1.4
;

loop_
_geom_angle_atom_site_label_1
_geom_angle_atom_site_label_2
_geom_angle_atom_site_label_3
_geom_angle
O1 S1 O3 120.37(13)
O1 S1 O2 104.13(12)
O3 S1 O2 108.59(11)
O1 S1 C5 109.52(12)
O3 S1 C5 108.91(12)
O2 S1 C5 104.03(10)
O5 S2 O6 119.71(14)
O5 S2 O4 104.14(12)
O6 S2 O4 109.58(12)
O5 S2 C17 108.54(13)
O6 S2 C17 109.02(13)
O4 S2 C17 104.80(11)
C8 O2 S1 118.77(16)
C16 O4 S2 117.28(16)
C2 C1 H1A 109.5
C2 C1 H1B 109.5
H1A C1 H1B 109.5
C2 C1 H1C 109.5
H1A C1 H1C 109.5
H1B C1 H1C 109.5
C7 C2 C3 117.7(2)
C7 C2 C1 120.7(2)
C3 C2 C1 121.6(2)
C4 C3 C2 121.5(3)
C4 C3 H3 119.2
C2 C3 H3 119.2
C3 C4 C5 119.7(3)
C3 C4 H4 120.1
C5 C4 H4 120.1
C6 C5 C4 119.5(2)
C6 C5 S1 120.13(19)
C4 C5 S1 120.4(2)
C7 C6 C5 119.5(2)
C7 C6 H6 120.2
C5 C6 H6 120.2
C6 C7 C2 122.0(2)
C6 C7 H7 119.0
C2 C7 H7 119.0
O2 C8 C9 105.6(2)
O2 C8 H8A 110.6
C9 C8 H8A 110.6
O2 C8 H8B 110.6
C9 C8 H8B 110.6
H8A C8 H8B 108.8
C8 C9 C10 113.9(2)
C8 C9 C14 116.1(2)
C10 C9 C14 102.0(2)
C8 C9 H9 108.1
C10 C9 H9 108.1
C14 C9 H9 108.1
C11 C10 C15 100.9(3)
C11 C10 C9 107.7(2)
C15 C10 C9 99.3(3)
C11 C10 H10 115.6
C15 C10 H10 115.6
C9 C10 H10 115.6
C12 C11 C10 108.0(3)
C12 C11 H11 126.0
C10 C11 H11 126.0
C11 C12 C13 107.1(3)
C11 C12 H12 126.5
C13 C12 H12 126.5
C12 C13 C15 100.1(3)
C12 C13 C14 107.2(2)
C15 C13 C14 101.0(2)
C12 C13 H13 115.5
C15 C13 H13 115.5
C14 C13 H13 115.5
C16 C14 C13 111.9(2)
C16 C14 C9 117.9(2)
C13 C14 C9 101.9(2)
C16 C14 H14 108.2
C13 C14 H14 108.2
C9 C14 H14 108.2
C13 C15 C10 93.4(2)
C13 C15 H15A 113.0
C10 C15 H15A 113.0
C13 C15 H15B 113.0
C10 C15 H15B 113.0
H15A C15 H15B 110.4
O4 C16 C14 108.8(2)
O4 C16 H16A 109.9
C14 C16 H16A 109.9
O4 C16 H16B 109.9
C14 C16 H16B 109.9
H16A C16 H16B 108.3
C18 C17 C22 119.7(2)
C18 C17 S2 120.6(2)
C22 C17 S2 119.7(2)
C19 C18 C17 119.8(2)
C19 C18 H18 120.1
C17 C18 H18 120.1
C18 C19 C20 121.4(2)
C18 C19 H19 119.3
C20 C19 H19 119.3
C21 C20 C19 118.2(2)
C21 C20 C23 120.6(3)
C19 C20 C23 121.2(3)
C20 C21 C22 121.3(2)
C20 C21 H21 119.4
C22 C21 H21 119.4
C21 C22 C17 119.6(2)
C21 C22 H22 120.2
C17 C22 H22 120.2
C20 C23 H23A 109.5
C20 C23 H23B 109.5
H23A C23 H23B 109.5
C20 C23 H23C 109.5
H23A C23 H23C 109.5
H23B C23 H23C 109.5

loop_
_geom_bond_atom_site_label_1
_geom_bond_atom_site_label_2
_geom_bond_distance
S1 O1 1.413(2)
S1 O3 1.425(2)
S1 O2 1.5669(18)
S1 C5 1.748(3)
S2 O5 1.425(2)
S2 O6 1.432(2)
S2 O4 1.5704(19)
S2 C17 1.750(3)
O2 C8 1.461(3)
O4 C16 1.458(3)
C1 C2 1.502(3)
C1 H1A 0.9600
C1 H1B 0.9600
C1 H1C 0.9600
C2 C7 1.373(3)
C2 C3 1.379(4)
C3 C4 1.366(4)
C3 H3 0.9300
C4 C5 1.389(4)
C4 H4 0.9300
C5 C6 1.374(3)
C6 C7 1.371(3)
C6 H6 0.9300
C7 H7 0.9300
C8 C9 1.499(3)
C8 H8A 0.9700
C8 H8B 0.9700
C9 C10 1.566(4)
C9 C14 1.571(4)
C9 H9 0.9800
C10 C11 1.479(4)
C10 C15 1.526(4)
C10 H10 0.9800
C11 C12 1.322(4)
C11 H11 0.9300
C12 C13 1.499(4)
C12 H12 0.9300
C13 C15 1.521(4)
C13 C14 1.551(4)
C13 H13 0.9800
C14 C16 1.509(4)
C14 H14 0.9800
C15 H15A 0.9700
C15 H15B 0.9700
C16 H16A 0.9700
C16 H16B 0.9700
C17 C18 1.376(3)
C17 C22 1.383(3)
C18 C19 1.375(4)
C18 H18 0.9300
C19 C20 1.377(3)
C19 H19 0.9300
C20 C21 1.377(3)
C20 C23 1.506(4)
C21 C22 1.380(4)
C21 H21 0.9300
C22 H22 0.9300
C23 H23A 0.9600
C23 H23B 0.9600
C23 H23C 0.9600

loop_
_geom_hbond_atom_site_label_D
_geom_hbond_atom_site_label_H
_geom_hbond_atom_site_label_A
_geom_hbond_site_symmetry_A
_geom_hbond_distance_DH
_geom_hbond_distance_HA
_geom_hbond_distance_DA
_geom_hbond_angle_DHA
_geom_hbond_publ_flag
C6 H6 O3 . 0.93 2.54 2.915(3) 104.2 yes
C8 H8B O4 . 0.97 2.57 3.113(3) 115.3 yes
C9 H9 O5 3_565 0.98 2.56 3.529(3) 168.9 yes
C18 H18 O6 . 0.93 2.56 2.930(3) 103.9 yes

loop_
_geom_torsion_atom_site_label_1
_geom_torsion_atom_site_label_2
_geom_torsion_atom_site_label_3
_geom_torsion_atom_site_label_4
_geom_torsion
_geom_torsion_publ_flag
O1 S1 O2 C8 174.72(19) ?
O3 S1 O2 C8 45.3(2) ?
C5 S1 O2 C8 -70.6(2) ?
O5 S2 O4 C16 170.00(18) ?
O6 S2 O4 C16 40.8(2) ?
C17 S2 O4 C16 -76.06(19) ?
C7 C2 C3 C4 0.5(4) ?
C1 C2 C3 C4 -178.9(3) ?
C2 C3 C4 C5 -0.2(4) ?
C3 C4 C5 C6 -0.2(4) ?
C3 C4 C5 S1 178.0(2) ?
O1 S1 C5 C6 -145.1(2) ?
O3 S1 C5 C6 -11.6(2) ?
O2 S1 C5 C6 104.0(2) ?
O1 S1 C5 C4 36.7(3) ?
O3 S1 C5 C4 170.2(2) ?
O2 S1 C5 C4 -74.1(2) ?
C4 C5 C6 C7 0.1(4) ?
S1 C5 C6 C7 -178.05(19) ?
C5 C6 C7 C2 0.2(4) ?
C3 C2 C7 C6 -0.6(4) ?
C1 C2 C7 C6 178.8(2) ?
S1 O2 C8 C9 169.04(17) ?
O2 C8 C9 C10 -62.6(3) ?
O2 C8 C9 C14 179.2(2) ?
C8 C9 C10 C11 -60.6(3) ?
C14 C9 C10 C11 65.4(3) ?
C8 C9 C10 C15 -165.2(2) ?
C14 C9 C10 C15 -39.3(3) ?
C15 C10 C11 C12 32.1(3) ?
C9 C10 C11 C12 -71.5(3) ?
C10 C11 C12 C13 1.6(3) yes
C11 C12 C13 C15 -34.7(3) ?
C11 C12 C13 C14 70.3(3) ?
C12 C13 C14 C16 58.1(3) ?
C15 C13 C14 C16 162.4(2) ?
C12 C13 C14 C9 -68.8(3) ?
C15 C13 C14 C9 35.6(3) ?
C8 C9 C14 C16 4.0(4) ?
C10 C9 C14 C16 -120.5(3) ?
C8 C9 C14 C13 126.9(3) ?
C10 C9 C14 C13 2.4(3) yes
C12 C13 C15 C10 50.2(3) ?
C14 C13 C15 C10 -59.7(3) ?
C11 C10 C15 C13 -49.7(3) ?
C9 C10 C15 C13 60.5(3) ?
S2 O4 C16 C14 -179.51(16) ?
C13 C14 C16 O4 169.4(2) ?
C9 C14 C16 O4 -73.0(3) ?
O5 S2 C17 C18 -142.1(2) ?
O6 S2 C17 C18 -10.2(3) ?
O4 S2 C17 C18 107.1(2) ?
O5 S2 C17 C22 36.8(2) ?
O6 S2 C17 C22 168.7(2) ?
O4 S2 C17 C22 -74.0(2) ?
C22 C17 C18 C19 -1.4(4) ?
S2 C17 C18 C19 177.5(2) ?
C17 C18 C19 C20 0.6(4) ?
C18 C19 C20 C21 0.5(4) ?
C18 C19 C20 C23 180.0(2) ?
C19 C20 C21 C22 -0.7(4) ?
C23 C20 C21 C22 179.8(2) ?
C20 C21 C22 C17 -0.1(4) ?
C18 C17 C22 C21 1.2(4) ?
S2 C17 C22 C21 -177.74(19) ?

loop_
_cod_related_entry_id
_cod_related_entry_database
_cod_related_entry_code
1 ChemSpider 372659
